data_2206142
loop_
_publ_author_name
'Sarah A. Barnett'
'Johnston, Andrea'
'Florence, Alastair J.'
'Kennedy, Alan R.'

_publ_section_title
;
 3,4-Dichloro-1-nitrobenzene--aniline (2/1)
;
_journal_issue 7
_journal_name_full 'Acta Crystallographica Section E'
_journal_page_first o2318
_journal_page_last o2319
_journal_paper_doi 10.1107/S1600536805019999
_journal_volume 61
_journal_year 2005
_chemical_formula_iupac '2C6 H3 Cl2 N O2, C6 H7 N'
_chemical_formula_moiety '2C6 H3 Cl2 N O2, C6 H7 N'
_chemical_formula_sum 'C18 H13 Cl4 N3 O4'
_chemical_formula_weight 477.11
_chemical_name_systematic
;
3,4-dichloronitrobenzene--aniline (2/1)
;
_space_group_IT_number 14
_symmetry_cell_setting monoclinic
_symmetry_space_group_name_Hall '-P 2yn'
_symmetry_space_group_name_H-M 'P 1 21/n 1'
_atom_sites_solution_hydrogens geom
_atom_sites_solution_primary direct
_atom_sites_solution_secondary difmap
_cell_angle_alpha 90.00
_cell_angle_beta 96.495(2)
_cell_angle_gamma 90.00
_cell_formula_units_Z 4
_cell_length_a 6.9774(2)
_cell_length_b 10.1668(3)
_cell_length_c 27.6762(7)
_cell_measurement_reflns_used 4734
_cell_measurement_temperature 123(2)
_cell_measurement_theta_max 27.88
_cell_measurement_theta_min 1.00
_cell_volume 1950.69(9)
_computing_cell_refinement DENZO
_computing_data_collection
;
DENZO (Otwinowski & Minor, 1997) and COLLECT (Hooft, 1998)
;
_computing_data_reduction DENZO
_computing_molecular_graphics
;
SHELXTL (Bruker, 2000) and OLEX (Dolomanov <i>et al.</i>, 2003)
;
_computing_publication_material 'SHELXL97 and PLATON (Spek, 2003)'
_computing_structure_refinement 'SHELXL97 (Sheldrick, 1997)'
_computing_structure_solution 'SHELXS97 (Sheldrick, 1997)'
_diffrn_ambient_temperature 123(2)
_diffrn_measured_fraction_theta_full 0.995
_diffrn_measured_fraction_theta_max 0.995
_diffrn_measurement_device_type 'Nonius KappaCCD'
_diffrn_measurement_method '\w and \f'
_diffrn_radiation_monochromator graphite
_diffrn_radiation_source 'fine-focus sealed tube'
_diffrn_radiation_type MoK\a
_diffrn_radiation_wavelength 0.71073
_diffrn_reflns_av_R_equivalents 0.058
_diffrn_reflns_av_sigmaI/netI 0.0564
_diffrn_reflns_limit_h_max 9
_diffrn_reflns_limit_h_min -9
_diffrn_reflns_limit_k_max 13
_diffrn_reflns_limit_k_min -13
_diffrn_reflns_limit_l_max 36
_diffrn_reflns_limit_l_min -36
_diffrn_reflns_number 22354
_diffrn_reflns_theta_full 27.87
_diffrn_reflns_theta_max 27.87
_diffrn_reflns_theta_min 1.48
_diffrn_standards_decay_% 0
_diffrn_standards_number 0
_exptl_absorpt_coefficient_mu 0.639
_exptl_absorpt_correction_type none
_exptl_crystal_colour orange
_exptl_crystal_density_diffrn 1.625
_exptl_crystal_density_method 'not measured'
_exptl_crystal_description Triangle
_exptl_crystal_F_000 968
_exptl_crystal_size_max 0.45
_exptl_crystal_size_mid 0.30
_exptl_crystal_size_min 0.15
_refine_diff_density_max 0.277
_refine_diff_density_min -0.318
_refine_ls_extinction_method none
_refine_ls_goodness_of_fit_ref 1.039
_refine_ls_hydrogen_treatment refall
_refine_ls_matrix_type full
_refine_ls_number_parameters 314
_refine_ls_number_reflns 4629
_refine_ls_number_restraints 0
_refine_ls_restrained_S_all 1.039
_refine_ls_R_factor_all 0.0695
_refine_ls_R_factor_gt 0.0382
_refine_ls_shift/su_max 0.002
_refine_ls_shift/su_mean 0.00
_refine_ls_structure_factor_coef Fsqd
_refine_ls_weighting_details 'w = 1/[\s^2^(Fo^2^)+(0.0275P)^2^+0.7246P] where P = (Fo^2^+2Fc^2^)/3'
_refine_ls_weighting_scheme calc
_refine_ls_wR_factor_gt 0.0713
_refine_ls_wR_factor_ref 0.0805
_reflns_number_gt 3314
_reflns_number_total 4629
_reflns_threshold_expression I>2\s(I)
_cod_data_source_file bt6687.cif
_cod_data_source_block I
_cod_depositor_comments
;
The following automatic conversions were performed:
'_symmetry_cell_setting' value 'Monoclinic' changed to 'monoclinic'
according to '/home/saulius/struct/CIF-dictionaries/cif_core.dic'
dictionary named 'cif_core.dic' version 2.4.1 from 2010-06-29.

Automatic conversion script
Id: cif_fix_enum 1527 2010-12-29 10:47:43Z saulius 

The following automatic conversions were performed:

'_symmetry_cell_setting' value 'Monoclinic' changed to 'monoclinic'
according to /home/saulius/struct/CIF-dictionaries/cif_core.dic
dictionary named 'cif_core.dic' version 2.4.1 from 2010-06-29.

Automatic conversion script
Id: cif_fix_values 1715 2011-07-08 13:25:40Z adriana 
;
_cod_original_sg_symbol_H-M 'P 21/n'
_cod_database_code 2206142
_cod_database_fobs_code 2206142

loop_
_symmetry_equiv_pos_as_xyz
'x, y, z'
'-x+1/2, y+1/2, -z+1/2'
'-x, -y, -z'
'x-1/2, -y-1/2, z-1/2'

loop_
_atom_site_label
_atom_site_fract_x
_atom_site_fract_y
_atom_site_fract_z
_atom_site_U_iso_or_equiv
_atom_site_adp_type
_atom_site_calc_flag
_atom_site_occupancy
_atom_site_type_symbol
Cl1 0.65101(8) 0.29879(5) 0.704181(17) 0.02699(13) Uani d 1 Cl
Cl2 0.59533(8) -0.00859(5) 0.710847(18) 0.02975(14) Uani d 1 Cl
O1 0.6570(2) 0.17232(14) 0.48418(5) 0.0305(4) Uani d 1 O
O2 0.7091(3) 0.36004(14) 0.51992(5) 0.0384(4) Uani d 1 O
N1 0.6761(2) 0.24168(17) 0.52060(6) 0.0232(4) Uani d 1 N
C1 0.6599(3) 0.17966(19) 0.56799(7) 0.0180(4) Uani d 1 C
C2 0.6634(3) 0.2596(2) 0.60845(7) 0.0190(4) Uani d 1 C
C3 0.6455(3) 0.20088(19) 0.65295(7) 0.0179(4) Uani d 1 C
C4 0.6246(3) 0.0651(2) 0.65591(7) 0.0200(4) Uani d 1 C
C5 0.6249(3) -0.0128(2) 0.61466(7) 0.0213(4) Uani d 1 C
C6 0.6426(3) 0.0441(2) 0.57025(7) 0.0210(4) Uani d 1 C
H2 0.679(3) 0.350(2) 0.6043(7) 0.021(5) Uiso d 1 H
H5 0.611(3) -0.100(2) 0.6179(7) 0.026(6) Uiso d 1 H
H6 0.640(3) -0.0082(19) 0.5428(7) 0.023(6) Uiso d 1 H
Cl3 0.13987(8) 0.11529(5) 0.541764(17) 0.02701(13) Uani d 1 Cl
Cl4 0.19771(8) 0.42446(5) 0.550794(19) 0.03159(14) Uani d 1 Cl
O3 0.1424(2) 0.15949(17) 0.76614(5) 0.0396(4) Uani d 1 O
O4 0.0924(2) -0.01482(16) 0.72154(6) 0.0385(4) Uani d 1 O
N2 0.1219(2) 0.10362(19) 0.72661(6) 0.0276(4) Uani d 1 N
C7 0.1347(3) 0.1830(2) 0.68264(7) 0.0199(4) Uani d 1 C
C8 0.1309(3) 0.1183(2) 0.63845(7) 0.0197(4) Uani d 1 C
C9 0.1471(3) 0.19368(19) 0.59743(7) 0.0190(4) Uani d 1 C
C10 0.1676(3) 0.3298(2) 0.60112(7) 0.0217(4) Uani d 1 C
C11 0.1690(3) 0.3914(2) 0.64595(8) 0.0246(5) Uani d 1 C
C12 0.1527(3) 0.3178(2) 0.68721(7) 0.0250(5) Uani d 1 C
H8 0.116(3) 0.025(2) 0.6355(7) 0.024(6) Uiso d 1 H
H11 0.181(3) 0.481(2) 0.6486(8) 0.039(7) Uiso d 1 H
H12 0.155(3) 0.359(2) 0.7179(8) 0.036(6) Uiso d 1 H
N3 1.1864(3) 0.79026(19) 0.62461(8) 0.0298(4) Uani d 1 N
C13 1.0052(3) 0.73193(19) 0.62348(7) 0.0217(4) Uani d 1 C
C14 0.8979(3) 0.7006(2) 0.57924(7) 0.0263(5) Uani d 1 C
C15 0.7159(3) 0.6460(2) 0.57829(8) 0.0304(5) Uani d 1 C
C16 0.6376(3) 0.6211(2) 0.62136(8) 0.0297(5) Uani d 1 C
C17 0.7429(3) 0.6525(2) 0.66525(8) 0.0269(5) Uani d 1 C
C18 0.9240(3) 0.7080(2) 0.66656(7) 0.0241(5) Uani d 1 C
H1N 1.246(3) 0.778(2) 0.5990(8) 0.035(7) Uiso d 1 H
H2N 1.265(3) 0.783(2) 0.6505(8) 0.035(7) Uiso d 1 H
H14 0.959(3) 0.716(2) 0.5499(7) 0.027(6) Uiso d 1 H
H15 0.646(3) 0.625(2) 0.5480(8) 0.030(6) Uiso d 1 H
H16 0.514(3) 0.584(2) 0.6203(7) 0.021(5) Uiso d 1 H
H17 0.689(3) 0.633(2) 0.6965(8) 0.031(6) Uiso d 1 H
H18 1.001(3) 0.727(2) 0.6966(8) 0.035(6) Uiso d 1 H

loop_
_atom_site_aniso_label
_atom_site_aniso_U_11
_atom_site_aniso_U_22
_atom_site_aniso_U_33
_atom_site_aniso_U_12
_atom_site_aniso_U_13
_atom_site_aniso_U_23
Cl1 0.0332(3) 0.0285(3) 0.0199(3) -0.0004(2) 0.0058(2) -0.0069(2)
Cl2 0.0355(3) 0.0310(3) 0.0238(3) 0.0033(2) 0.0078(2) 0.0099(2)
O1 0.0421(10) 0.0314(9) 0.0180(7) 0.0002(7) 0.0040(7) -0.0039(7)
O2 0.0666(12) 0.0208(8) 0.0293(9) -0.0109(8) 0.0119(8) 0.0038(7)
N1 0.0258(10) 0.0241(10) 0.0201(9) -0.0004(8) 0.0039(7) 0.0001(7)
C1 0.0174(10) 0.0205(10) 0.0165(9) 0.0006(8) 0.0042(8) 0.0030(8)
C2 0.0180(10) 0.0164(10) 0.0229(10) 0.0016(8) 0.0032(8) -0.0006(8)
C3 0.0157(10) 0.0215(10) 0.0166(9) 0.0033(8) 0.0020(8) -0.0041(8)
C4 0.0162(10) 0.0243(10) 0.0198(10) 0.0020(8) 0.0028(8) 0.0053(8)
C5 0.0213(11) 0.0156(10) 0.0272(11) -0.0018(9) 0.0038(8) 0.0012(9)
C6 0.0217(11) 0.0190(10) 0.0225(10) -0.0003(9) 0.0035(9) -0.0032(9)
Cl3 0.0311(3) 0.0305(3) 0.0197(2) 0.0026(2) 0.0040(2) -0.0058(2)
Cl4 0.0413(3) 0.0272(3) 0.0272(3) 0.0012(2) 0.0080(2) 0.0093(2)
O3 0.0443(10) 0.0575(11) 0.0172(8) -0.0067(8) 0.0046(7) -0.0009(8)
O4 0.0489(11) 0.0328(10) 0.0343(9) -0.0068(8) 0.0070(8) 0.0118(7)
N2 0.0236(10) 0.0384(11) 0.0207(9) -0.0025(9) 0.0030(7) 0.0063(8)
C7 0.0178(10) 0.0239(11) 0.0183(10) -0.0008(8) 0.0031(8) 0.0040(8)
C8 0.0157(10) 0.0191(10) 0.0242(10) 0.0000(8) 0.0020(8) 0.0006(9)
C9 0.0167(10) 0.0228(10) 0.0177(10) 0.0020(8) 0.0030(8) -0.0022(8)
C10 0.0187(10) 0.0242(11) 0.0226(10) 0.0011(9) 0.0048(8) 0.0046(9)
C11 0.0260(12) 0.0189(11) 0.0295(11) -0.0007(9) 0.0050(9) -0.0025(9)
C12 0.0237(11) 0.0296(12) 0.0220(11) -0.0019(9) 0.0043(9) -0.0055(9)
N3 0.0291(11) 0.0332(11) 0.0284(11) -0.0003(9) 0.0089(9) 0.0016(9)
C13 0.0269(11) 0.0156(10) 0.0231(11) 0.0035(9) 0.0050(9) 0.0013(8)
C14 0.0380(13) 0.0217(11) 0.0202(11) 0.0090(10) 0.0078(10) 0.0020(9)
C15 0.0379(14) 0.0217(11) 0.0297(12) 0.0077(10) -0.0046(11) -0.0065(10)
C16 0.0288(13) 0.0178(11) 0.0431(14) 0.0009(10) 0.0061(11) -0.0013(10)
C17 0.0329(13) 0.0190(11) 0.0305(12) 0.0043(9) 0.0115(10) 0.0037(9)
C18 0.0306(12) 0.0208(11) 0.0210(11) 0.0047(9) 0.0031(9) 0.0009(9)

loop_
_atom_type_symbol
_atom_type_description
_atom_type_scat_dispersion_real
_atom_type_scat_dispersion_imag
_atom_type_scat_source
Cl Cl 0.1484 0.1585 'International Tables Vol C Tables 4.2.6.8 and 6.1.1.4'
O O 0.0106 0.0060 'International Tables Vol C Tables 4.2.6.8 and 6.1.1.4'
N N 0.0061 0.0033 'International Tables Vol C Tables 4.2.6.8 and 6.1.1.4'
C C 0.0033 0.0016 'International Tables Vol C Tables 4.2.6.8 and 6.1.1.4'
H H 0.0000 0.0000 'International Tables Vol C Tables 4.2.6.8 and 6.1.1.4'

loop_
_geom_angle_atom_site_label_1
_geom_angle_atom_site_label_2
_geom_angle_atom_site_label_3
_geom_angle
O1 N1 O2 123.75(17)
O1 N1 C1 118.34(16)
O2 N1 C1 117.91(16)
C2 C1 C6 122.82(18)
C2 C1 N1 118.33(17)
C6 C1 N1 118.85(17)
C1 C2 C3 118.14(18)
C1 C2 H2 118.1(12)
C3 C2 H2 123.8(12)
C2 C3 C4 119.98(17)
C2 C3 Cl1 118.99(15)
C4 C3 Cl1 121.03(15)
C5 C4 C3 120.46(18)
C5 C4 Cl2 119.15(16)
C3 C4 Cl2 120.39(15)
C6 C5 C4 120.18(19)
C6 C5 H5 121.7(13)
C4 C5 H5 118.1(13)
C5 C6 C1 118.39(19)
C5 C6 H6 119.7(12)
C1 C6 H6 121.9(12)
O3 N2 O4 123.89(18)
O3 N2 C7 118.15(18)
O4 N2 C7 117.95(18)
C12 C7 C8 122.97(18)
C12 C7 N2 118.83(18)
C8 C7 N2 118.20(18)
C9 C8 C7 117.72(19)
C9 C8 H8 119.8(12)
C7 C8 H8 122.4(12)
C8 C9 C10 120.45(18)
C8 C9 Cl3 118.55(16)
C10 C9 Cl3 121.00(15)
C11 C10 C9 120.24(18)
C11 C10 Cl4 118.70(16)
C9 C10 Cl4 121.04(15)
C12 C11 C10 120.1(2)
C12 C11 H11 119.2(14)
C10 C11 H11 120.7(14)
C11 C12 C7 118.52(19)
C11 C12 H12 120.4(14)
C7 C12 H12 121.0(14)
C13 N3 H1N 115.9(15)
C13 N3 H2N 118.6(16)
H1N N3 H2N 111(2)
N3 C13 C14 120.76(19)
N3 C13 C18 120.62(19)
C14 C13 C18 118.6(2)
C15 C14 C13 120.5(2)
C15 C14 H14 122.4(12)
C13 C14 H14 117.0(12)
C14 C15 C16 120.4(2)
C14 C15 H15 119.2(13)
C16 C15 H15 120.4(13)
C17 C16 C15 119.3(2)
C17 C16 H16 121.0(12)
C15 C16 H16 119.7(12)
C18 C17 C16 120.7(2)
C18 C17 H17 119.4(12)
C16 C17 H17 119.9(13)
C17 C18 C13 120.5(2)
C17 C18 H18 121.8(13)
C13 C18 H18 117.7(13)

loop_
_geom_bond_atom_site_label_1
_geom_bond_atom_site_label_2
_geom_bond_distance
Cl1 C3 1.7293(19)
Cl2 C4 1.7278(19)
O1 N1 1.225(2)
O2 N1 1.226(2)
N1 C1 1.471(2)
C1 C2 1.381(3)
C1 C6 1.385(3)
C2 C3 1.387(3)
C2 H2 0.94(2)
C3 C4 1.391(3)
C4 C5 1.390(3)
C5 C6 1.376(3)
C5 H5 0.90(2)
C6 H6 0.93(2)
Cl3 C9 1.7301(19)
Cl4 C10 1.725(2)
O3 N2 1.227(2)
O4 N2 1.227(2)
N2 C7 1.471(2)
C7 C12 1.381(3)
C7 C8 1.386(3)
C8 C9 1.385(3)
C8 H8 0.96(2)
C9 C10 1.394(3)
C10 C11 1.389(3)
C11 C12 1.380(3)
C11 H11 0.91(2)
C12 H12 0.95(2)
N3 C13 1.393(3)
N3 H1N 0.87(2)
N3 H2N 0.86(2)
C13 C14 1.398(3)
C13 C18 1.398(3)
C14 C15 1.383(3)
C14 H14 0.97(2)
C15 C16 1.389(3)
C15 H15 0.95(2)
C16 C17 1.384(3)
C16 H16 0.94(2)
C17 C18 1.381(3)
C17 H17 1.00(2)
C18 H18 0.96(2)

loop_
_geom_torsion_atom_site_label_1
_geom_torsion_atom_site_label_2
_geom_torsion_atom_site_label_3
_geom_torsion_atom_site_label_4
_geom_torsion
O1 N1 C1 C2 -174.07(18)
O2 N1 C1 C2 6.3(3)
O1 N1 C1 C6 6.2(3)
O2 N1 C1 C6 -173.42(19)
C6 C1 C2 C3 -1.2(3)
N1 C1 C2 C3 179.14(17)
C1 C2 C3 C4 0.0(3)
C1 C2 C3 Cl1 179.61(14)
C2 C3 C4 C5 1.1(3)
Cl1 C3 C4 C5 -178.47(15)
C2 C3 C4 Cl2 -178.18(14)
Cl1 C3 C4 Cl2 2.2(2)
C3 C4 C5 C6 -1.1(3)
Cl2 C4 C5 C6 178.16(16)
C4 C5 C6 C1 0.0(3)
C2 C1 C6 C5 1.1(3)
N1 C1 C6 C5 -179.17(17)
O3 N2 C7 C12 -5.4(3)
O4 N2 C7 C12 175.02(19)
O3 N2 C7 C8 173.64(18)
O4 N2 C7 C8 -5.9(3)
C12 C7 C8 C9 0.3(3)
N2 C7 C8 C9 -178.68(17)
C7 C8 C9 C10 0.4(3)
C7 C8 C9 Cl3 -179.25(15)
C8 C9 C10 C11 -1.1(3)
Cl3 C9 C10 C11 178.60(15)
C8 C9 C10 Cl4 177.36(15)
Cl3 C9 C10 Cl4 -3.0(2)
C9 C10 C11 C12 1.0(3)
Cl4 C10 C11 C12 -177.50(16)
C10 C11 C12 C7 -0.2(3)
C8 C7 C12 C11 -0.4(3)
N2 C7 C12 C11 178.58(18)
N3 C13 C14 C15 -178.26(19)
C18 C13 C14 C15 -0.6(3)
C13 C14 C15 C16 -0.1(3)
C14 C15 C16 C17 0.4(3)
C15 C16 C17 C18 0.1(3)
C16 C17 C18 C13 -0.9(3)
N3 C13 C18 C17 178.78(19)
C14 C13 C18 C17 1.1(3)

loop_
_cod_related_entry_id
_cod_related_entry_database
_cod_related_entry_code
1 ChemSpider 21129318
